data_4109888
loop_
_publ_author_name
'Michael Seitz'
'Allen G. Oliver'
'Kenneth N. Raymond'

_publ_section_title
;
 The Lanthanide Contraction Revisited
;
_journal_name_full 'Journal of the American Chemical Society'
_journal_page_first 11153
_journal_page_last 11160
_journal_paper_doi 10.1021/ja072750f
_journal_volume 129
_journal_year 2007
_chemical_formula_sum 'C36 H34 Dy N7 O11'
_chemical_formula_weight 903.20
_chemical_name_systematic
;
 ?
;
_space_group_IT_number 14
_symmetry_cell_setting monoclinic
_symmetry_space_group_name_Hall '-P 2ybc'
_symmetry_space_group_name_H-M 'P 1 21/c 1'
_atom_sites_solution_hydrogens geom
_atom_sites_solution_primary direct
_atom_sites_solution_secondary difmap
_audit_creation_method SHELXL-97
_cell_angle_alpha 90.00
_cell_angle_beta 96.220(2)
_cell_angle_gamma 90.00
_cell_formula_units_Z 4
_cell_length_a 12.3472(15)
_cell_length_b 26.188(3)
_cell_length_c 10.5624(12)
_cell_measurement_reflns_used 2299
_cell_measurement_temperature 162(2)
_cell_measurement_theta_max 20.85
_cell_measurement_theta_min 2.49
_cell_volume 3395.2(7)
_computing_cell_refinement 'SAINT 7.07B (Bruker, 2006)'
_computing_data_collection 'APEX V6.5.31 (Bruker, 2006)'
_computing_data_reduction 'SAINT 7.07B (Bruker, 2006)'
_computing_structure_refinement 'SHELXL-97 (Sheldrick, 1997)'
_computing_structure_solution 'SIR92 (Altomare et al., 1993)'
_diffrn_ambient_temperature 162(2)
_diffrn_detector_area_resol_mean 83.66
_diffrn_measured_fraction_theta_full 0.984
_diffrn_measured_fraction_theta_max 0.984
_diffrn_measurement_device_type 'Bruker APEX-I'
_diffrn_measurement_method \w/2\q-scans
_diffrn_radiation_monochromator graphite
_diffrn_radiation_source 'fine-focus sealed tube'
_diffrn_radiation_type MoK\a
_diffrn_radiation_wavelength 0.71073
_diffrn_reflns_av_R_equivalents 0.0548
_diffrn_reflns_av_sigmaI/netI 0.0806
_diffrn_reflns_limit_h_max 15
_diffrn_reflns_limit_h_min -11
_diffrn_reflns_limit_k_max 32
_diffrn_reflns_limit_k_min -32
_diffrn_reflns_limit_l_max 11
_diffrn_reflns_limit_l_min -13
_diffrn_reflns_number 19202
_diffrn_reflns_theta_full 26.45
_diffrn_reflns_theta_max 26.45
_diffrn_reflns_theta_min 1.56
_diffrn_standards_decay_% 0
_diffrn_standards_number 0
_exptl_absorpt_coefficient_mu 2.277
_exptl_absorpt_correction_T_max 0.874
_exptl_absorpt_correction_T_min 0.667
_exptl_absorpt_correction_type multi-scan
_exptl_absorpt_process_details '(SADABS; Bruker, 2005)'
_exptl_crystal_colour red
_exptl_crystal_density_diffrn 1.767
_exptl_crystal_description plate
_exptl_crystal_F_000 1812
_exptl_crystal_size_max 0.18
_exptl_crystal_size_mid 0.16
_exptl_crystal_size_min 0.06
_refine_diff_density_max 1.346
_refine_diff_density_min -0.878
_refine_diff_density_rms 0.144
_refine_ls_extinction_method none
_refine_ls_goodness_of_fit_ref 1.037
_refine_ls_hydrogen_treatment constr
_refine_ls_matrix_type full
_refine_ls_number_parameters 496
_refine_ls_number_reflns 6888
_refine_ls_number_restraints 0
_refine_ls_restrained_S_all 1.037
_refine_ls_R_factor_all 0.0725
_refine_ls_R_factor_gt 0.0456
_refine_ls_shift/su_max 0.001
_refine_ls_shift/su_mean 0.000
_refine_ls_structure_factor_coef Fsqd
_refine_ls_weighting_details 'calc w=1/[\s^2^(Fo^2^)+(0.0441P)^2^+4.2119P] where P=(Fo^2^+2Fc^2^)/3'
_refine_ls_weighting_scheme calc
_refine_ls_wR_factor_gt 0.1027
_refine_ls_wR_factor_ref 0.1121
_reflns_number_gt 5033
_reflns_number_total 6888
_reflns_threshold_expression >2sigma(I)
_cod_data_source_file ja072750fsi20070419_055905.cif
_cod_data_source_block tren-hoiqo-dy
_cod_database_code 4109888

loop_
_symmetry_equiv_pos_as_xyz
'x, y, z'
'-x, y+1/2, -z+1/2'
'-x, -y, -z'
'x, -y-1/2, z-1/2'

loop_
_atom_site_label
_atom_site_type_symbol
_atom_site_fract_x
_atom_site_fract_y
_atom_site_fract_z
_atom_site_U_iso_or_equiv
_atom_site_adp_type
_atom_site_occupancy
_atom_site_symmetry_multiplicity
_atom_site_calc_flag
_atom_site_refinement_flags
Dy1 Dy 0.18314(2) 0.883624(9) 0.31690(2) 0.02022(10) Uani 1 1 d .
O8 O 0.2023(3) 0.80876(14) 0.1979(4) 0.0242(9) Uani 1 1 d .
O9 O 0.0217(3) 0.83827(14) 0.2740(3) 0.0231(9) Uani 1 1 d .
O2 O 0.1793(3) 0.90527(14) 0.1026(4) 0.0275(9) Uani 1 1 d .
O5 O 0.3682(3) 0.88056(15) 0.2934(4) 0.0303(10) Uani 1 1 d .
O10 O 0.0704(4) 0.90845(15) 0.4850(4) 0.0312(10) Uani 1 1 d .
O3 O 0.1158(3) 0.96564(14) 0.2682(4) 0.0277(9) Uani 1 1 d .
O6 O 0.2911(3) 0.92834(15) 0.4749(4) 0.0291(10) Uani 1 1 d .
O1 O 0.1766(4) 0.95007(17) -0.2710(4) 0.0412(12) Uani 1 1 d .
N3 N 0.1575(4) 0.95455(17) 0.0679(4) 0.0218(10) Uani 1 1 d .
N7 N 0.1113(4) 0.78116(17) 0.1620(4) 0.0232(11) Uani 1 1 d .
O4 O 0.7008(4) 0.8861(2) 0.2655(5) 0.0524(13) Uani 1 1 d .
N6 N 0.3090(4) 0.74809(17) 0.0623(5) 0.0257(11) Uani 1 1 d .
H6 H 0.3068 0.7747 0.1096 0.031 Uiso 1 1 calc R
C17 C 0.6187(6) 0.9158(2) 0.4840(7) 0.0373(16) Uani 1 1 d .
H17 H 0.6937 0.9123 0.4838 0.045 Uiso 1 1 calc R
N5 N 0.4395(4) 0.90215(18) 0.3876(5) 0.0264(11) Uani 1 1 d .
O11 O -0.1193(5) 0.9662(4) 0.4531(9) 0.150(5) Uani 1 1 d .
C28 C 0.1141(5) 0.7385(2) 0.0843(5) 0.0227(13) Uani 1 1 d .
C11 C 0.1019(5) 1.0377(2) 0.1285(5) 0.0240(13) Uani 1 1 d .
C18 C 0.5780(5) 0.9392(2) 0.5905(6) 0.0334(15) Uani 1 1 d .
C35 C -0.0802(5) 0.7678(2) 0.1777(5) 0.0239(13) Uani 1 1 d .
N4 N 0.5332(5) 0.87850(19) 0.1552(5) 0.0361(13) Uani 1 1 d .
H4 H 0.4649 0.8740 0.1603 0.043 Uiso 1 1 calc R
N2 N 0.2426(4) 0.89155(18) -0.1231(5) 0.0326(12) Uani 1 1 d .
H2 H 0.2517 0.8841 -0.0433 0.039 Uiso 1 1 calc R
C30 C -0.0784(5) 0.7247(2) 0.0971(5) 0.0244(13) Uani 1 1 d .
N1 N 0.4412(4) 0.81826(18) -0.0827(5) 0.0295(12) Uani 1 1 d .
C12 C 0.1234(5) 0.9855(2) 0.1596(5) 0.0244(13) Uani 1 1 d .
C20 C 0.6026(7) 0.9825(3) 0.7896(7) 0.0473(19) Uani 1 1 d .
H20 H 0.6486 0.9948 0.8584 0.057 Uiso 1 1 calc R
C16 C 0.5516(5) 0.8983(2) 0.3819(6) 0.0298(14) Uani 1 1 d .
C3 C 0.1965(5) 0.9355(2) -0.1577(5) 0.0302(14) Uani 1 1 d .
C34 C -0.1749(5) 0.7816(2) 0.2273(6) 0.0291(14) Uani 1 1 d .
H34 H -0.1759 0.8104 0.2785 0.035 Uiso 1 1 calc R
C6 C 0.1209(5) 1.0564(2) 0.0080(6) 0.0280(14) Uani 1 1 d .
C8 C 0.0696(6) 1.1402(2) 0.0724(7) 0.0415(18) Uani 1 1 d .
H8 H 0.0596 1.1748 0.0552 0.050 Uiso 1 1 calc R
C10 C 0.0664(5) 1.0706(2) 0.2173(6) 0.0318(15) Uani 1 1 d .
H10 H 0.0546 1.0584 0.2973 0.038 Uiso 1 1 calc R
C24 C 0.3942(5) 0.9257(2) 0.4828(6) 0.0266(13) Uani 1 1 d .
C4 C 0.1681(5) 0.9713(2) -0.0564(5) 0.0257(13) Uani 1 1 d .
C26 C 0.4102(5) 0.7348(2) 0.0139(6) 0.0295(14) Uani 1 1 d .
H26A H 0.4113 0.6983 -0.0022 0.035 Uiso 1 1 calc R
H26B H 0.4703 0.7427 0.0777 0.035 Uiso 1 1 calc R
C23 C 0.4653(5) 0.9458(2) 0.5850(6) 0.0272(14) Uani 1 1 d .
C33 C -0.2685(6) 0.7527(2) 0.2011(6) 0.0384(16) Uani 1 1 d .
H33 H -0.3320 0.7614 0.2360 0.046 Uiso 1 1 calc R
C32 C -0.2660(5) 0.7094(3) 0.1200(6) 0.0370(16) Uani 1 1 d .
H32 H -0.3284 0.6897 0.1012 0.044 Uiso 1 1 calc R
C1 C 0.4029(5) 0.8481(2) -0.1971(6) 0.0341(15) Uani 1 1 d .
H1A H 0.4248 0.8309 -0.2717 0.041 Uiso 1 1 calc R
H1B H 0.4375 0.8814 -0.1916 0.041 Uiso 1 1 calc R
C9 C 0.0484(6) 1.1212(2) 0.1886(7) 0.0393(17) Uani 1 1 d .
H9 H 0.0218 1.1428 0.2480 0.047 Uiso 1 1 calc R
C29 C 0.0210(5) 0.7119(2) 0.0524(5) 0.0241(13) Uani 1 1 d .
H29 H 0.0230 0.6840 -0.0015 0.029 Uiso 1 1 calc R
C14 C 0.5736(6) 0.8784(2) 0.0313(7) 0.0393(16) Uani 1 1 d .
H14A H 0.6513 0.8851 0.0427 0.047 Uiso 1 1 calc R
H14B H 0.5390 0.9061 -0.0190 0.047 Uiso 1 1 calc R
C19 C 0.6463(6) 0.9575(3) 0.6942(6) 0.0425(18) Uani 1 1 d .
H19 H 0.7212 0.9528 0.6982 0.051 Uiso 1 1 calc R
C31 C -0.1744(5) 0.6967(2) 0.0708(6) 0.0301(14) Uani 1 1 d .
H31 H -0.1746 0.6685 0.0174 0.036 Uiso 1 1 calc R
C25 C 0.4251(5) 0.7629(2) -0.1064(6) 0.0293(14) Uani 1 1 d .
H25A H 0.4879 0.7492 -0.1428 0.035 Uiso 1 1 calc R
H25B H 0.3615 0.7578 -0.1675 0.035 Uiso 1 1 calc R
C22 C 0.4230(6) 0.9721(2) 0.6842(6) 0.0337(15) Uani 1 1 d .
H22 H 0.3483 0.9775 0.6809 0.040 Uiso 1 1 calc R
C15 C 0.6014(5) 0.8856(2) 0.2632(7) 0.0363(15) Uani 1 1 d .
C36 C 0.0177(5) 0.7978(2) 0.2076(5) 0.0215(12) Uani 1 1 d .
C7 C 0.1058(6) 1.1086(2) -0.0197(6) 0.0362(16) Uani 1 1 d .
H7 H 0.1198 1.1216 -0.0981 0.043 Uiso 1 1 calc R
C5 C 0.1524(5) 1.0211(2) -0.0829(6) 0.0303(14) Uani 1 1 d .
H5 H 0.1625 1.0329 -0.1639 0.036 Uiso 1 1 calc R
C13 C 0.5543(5) 0.8294(2) -0.0422(6) 0.0345(15) Uani 1 1 d .
H13A H 0.5934 0.8310 -0.1169 0.041 Uiso 1 1 calc R
H13B H 0.5847 0.8014 0.0104 0.041 Uiso 1 1 calc R
C21 C 0.4910(6) 0.9900(2) 0.7867(6) 0.0419(18) Uani 1 1 d .
H21 H 0.4625 1.0069 0.8531 0.050 Uiso 1 1 calc R
C2 C 0.2788(6) 0.8551(2) -0.2134(6) 0.0383(17) Uani 1 1 d .
H2A H 0.2559 0.8668 -0.2993 0.046 Uiso 1 1 calc R
H2B H 0.2442 0.8224 -0.2020 0.046 Uiso 1 1 calc R
O7 O 0.2173(3) 0.68086(14) -0.0257(4) 0.0269(9) Uani 1 1 d .
C27 C 0.2189(5) 0.7205(2) 0.0358(5) 0.0235(13) Uani 1 1 d .

loop_
_atom_site_aniso_label
_atom_site_aniso_U_11
_atom_site_aniso_U_22
_atom_site_aniso_U_33
_atom_site_aniso_U_23
_atom_site_aniso_U_13
_atom_site_aniso_U_12
Dy1 0.02461(15) 0.01856(14) 0.01739(14) -0.00124(11) 0.00181(10) -0.00181(12)
O8 0.020(2) 0.0216(19) 0.031(2) -0.0060(17) 0.0034(17) -0.0053(17)
O9 0.025(2) 0.023(2) 0.021(2) -0.0068(16) 0.0026(16) -0.0021(17)
O2 0.039(3) 0.0181(19) 0.025(2) 0.0005(17) 0.0004(19) 0.0046(18)
O5 0.031(2) 0.037(2) 0.023(2) -0.0086(19) 0.0001(17) -0.011(2)
O10 0.038(3) 0.033(2) 0.023(2) -0.0040(18) 0.0071(19) -0.002(2)
O3 0.034(3) 0.026(2) 0.023(2) -0.0023(17) 0.0034(18) 0.0026(19)
O6 0.028(2) 0.032(2) 0.027(2) -0.0077(18) 0.0054(18) -0.0046(19)
O1 0.054(3) 0.045(3) 0.025(2) 0.000(2) 0.010(2) 0.008(2)
N3 0.023(3) 0.023(2) 0.019(2) 0.002(2) 0.003(2) 0.000(2)
N7 0.026(3) 0.020(2) 0.023(3) -0.001(2) 0.003(2) 0.003(2)
O4 0.027(3) 0.070(4) 0.062(3) 0.000(3) 0.010(2) 0.008(3)
N6 0.027(3) 0.021(2) 0.029(3) -0.006(2) 0.002(2) -0.001(2)
C17 0.028(4) 0.035(4) 0.047(4) 0.008(3) -0.003(3) 0.000(3)
N5 0.028(3) 0.026(2) 0.026(3) 0.004(2) 0.006(2) -0.004(2)
O11 0.047(4) 0.228(10) 0.180(8) 0.161(8) 0.035(5) 0.046(5)
C28 0.034(3) 0.016(3) 0.018(3) -0.001(2) 0.001(2) 0.001(2)
C11 0.023(3) 0.026(3) 0.022(3) 0.001(2) -0.004(2) -0.002(2)
C18 0.039(4) 0.030(3) 0.029(3) 0.009(3) -0.008(3) -0.010(3)
C35 0.031(3) 0.023(3) 0.017(3) 0.003(2) 0.001(2) 0.000(3)
N4 0.036(3) 0.037(3) 0.038(3) -0.007(3) 0.015(3) -0.009(3)
N2 0.046(3) 0.033(3) 0.018(2) 0.001(2) 0.002(2) 0.011(3)
C30 0.034(3) 0.018(3) 0.021(3) 0.005(2) 0.001(3) -0.005(3)
N1 0.034(3) 0.025(3) 0.031(3) 0.001(2) 0.008(2) 0.005(2)
C12 0.020(3) 0.028(3) 0.024(3) -0.001(3) -0.002(2) -0.001(2)
C20 0.052(5) 0.049(4) 0.037(4) -0.001(3) -0.009(4) -0.012(4)
C16 0.021(3) 0.028(3) 0.040(4) 0.008(3) 0.002(3) 0.003(3)
C3 0.036(4) 0.040(4) 0.015(3) -0.001(3) 0.005(3) -0.003(3)
C34 0.029(4) 0.032(3) 0.026(3) 0.000(3) 0.003(3) -0.004(3)
C6 0.024(3) 0.030(3) 0.029(3) 0.001(3) -0.005(3) 0.000(3)
C8 0.053(5) 0.025(3) 0.044(4) 0.002(3) -0.006(3) 0.006(3)
C10 0.034(4) 0.029(3) 0.031(3) -0.001(3) 0.000(3) 0.002(3)
C24 0.032(4) 0.024(3) 0.025(3) 0.003(2) 0.008(3) -0.007(3)
C4 0.031(3) 0.031(3) 0.015(3) 0.000(2) -0.002(2) 0.001(3)
C26 0.025(3) 0.029(3) 0.035(4) -0.004(3) 0.005(3) 0.003(3)
C23 0.031(4) 0.024(3) 0.026(3) 0.007(2) -0.004(3) -0.012(3)
C33 0.032(4) 0.040(4) 0.044(4) -0.005(3) 0.008(3) 0.000(3)
C32 0.026(4) 0.042(4) 0.042(4) -0.004(3) -0.002(3) -0.013(3)
C1 0.049(4) 0.033(3) 0.022(3) 0.003(3) 0.013(3) 0.009(3)
C9 0.044(4) 0.031(3) 0.041(4) -0.010(3) -0.005(3) 0.009(3)
C29 0.030(3) 0.026(3) 0.018(3) -0.006(2) 0.005(2) -0.003(3)
C14 0.038(4) 0.039(4) 0.044(4) -0.008(3) 0.017(3) -0.012(3)
C19 0.035(4) 0.050(4) 0.038(4) 0.003(3) -0.013(3) -0.016(3)
C31 0.036(4) 0.028(3) 0.027(3) 0.000(3) 0.007(3) -0.007(3)
C25 0.033(4) 0.027(3) 0.028(3) -0.004(3) 0.005(3) 0.004(3)
C22 0.039(4) 0.031(3) 0.030(4) 0.004(3) -0.001(3) -0.008(3)
C15 0.030(4) 0.031(3) 0.047(4) 0.001(3) 0.004(3) 0.004(3)
C36 0.023(3) 0.022(3) 0.020(3) 0.003(2) 0.002(2) 0.003(2)
C7 0.042(4) 0.034(4) 0.032(4) 0.003(3) -0.002(3) 0.010(3)
C5 0.036(4) 0.033(3) 0.022(3) 0.006(3) 0.002(3) 0.005(3)
C13 0.033(4) 0.028(3) 0.044(4) -0.002(3) 0.008(3) 0.001(3)
C21 0.062(5) 0.028(3) 0.033(4) -0.001(3) -0.008(3) -0.011(3)
C2 0.061(5) 0.036(4) 0.017(3) 0.000(3) 0.005(3) 0.009(3)
O7 0.027(2) 0.024(2) 0.030(2) -0.0089(18) 0.0039(18) -0.0035(18)
C27 0.027(3) 0.026(3) 0.018(3) 0.002(2) 0.006(2) 0.002(3)

loop_
_atom_type_symbol
_atom_type_description
_atom_type_scat_dispersion_real
_atom_type_scat_dispersion_imag
_atom_type_scat_source
C C 0.0033 0.0016 'International Tables Vol C Tables 4.2.6.8 and 6.1.1.4'
H H 0.0000 0.0000 'International Tables Vol C Tables 4.2.6.8 and 6.1.1.4'
N N 0.0061 0.0033 'International Tables Vol C Tables 4.2.6.8 and 6.1.1.4'
O O 0.0106 0.0060 'International Tables Vol C Tables 4.2.6.8 and 6.1.1.4'
Dy Dy -0.1892 4.4098 'International Tables Vol C Tables 4.2.6.8 and 6.1.1.4'

loop_
_geom_angle_atom_site_label_1
_geom_angle_atom_site_label_2
_geom_angle_atom_site_label_3
_geom_angle
_geom_angle_site_symmetry_1
_geom_angle_site_symmetry_3
O9 Dy1 O5 142.54(13) . .
O9 Dy1 O2 90.47(14) . .
O5 Dy1 O2 79.73(14) . .
O9 Dy1 O6 143.85(14) . .
O5 Dy1 O6 66.56(14) . .
O2 Dy1 O6 121.51(14) . .
O9 Dy1 O3 98.61(13) . .
O5 Dy1 O3 109.75(14) . .
O2 Dy1 O3 66.02(13) . .
O6 Dy1 O3 81.86(14) . .
O9 Dy1 O8 66.66(13) . .
O5 Dy1 O8 75.97(13) . .
O2 Dy1 O8 71.13(13) . .
O6 Dy1 O8 135.76(14) . .
O3 Dy1 O8 134.50(13) . .
O9 Dy1 O7 81.74(13) . 4_576
O5 Dy1 O7 87.04(14) . 4_576
O2 Dy1 O7 146.81(14) . 4_576
O6 Dy1 O7 79.16(14) . 4_576
O3 Dy1 O7 146.95(14) . 4_576
O8 Dy1 O7 76.18(14) . 4_576
O9 Dy1 O10 74.64(13) . .
O5 Dy1 O10 136.50(13) . .
O2 Dy1 O10 133.14(14) . .
O6 Dy1 O10 71.06(14) . .
O3 Dy1 O10 72.59(14) . .
O8 Dy1 O10 134.66(13) . .
O7 Dy1 O10 75.74(14) 4_576 .
N7 O8 Dy1 117.7(3) . .
C36 O9 Dy1 121.1(4) . .
N3 O2 Dy1 118.4(3) . .
N5 O5 Dy1 117.9(3) . .
C12 O3 Dy1 120.9(4) . .
C24 O6 Dy1 120.7(4) . .
O2 N3 C12 116.1(4) . .
O2 N3 C4 120.8(4) . .
C12 N3 C4 123.1(5) . .
O8 N7 C36 115.9(4) . .
O8 N7 C28 121.4(5) . .
C36 N7 C28 122.6(5) . .
C27 N6 C26 122.0(5) . .
C27 N6 H6 119.0 . .
C26 N6 H6 119.0 . .
C16 C17 C18 122.2(6) . .
C16 C17 H17 118.9 . .
C18 C17 H17 118.9 . .
C24 N5 O5 116.2(5) . .
C24 N5 C16 123.9(5) . .
O5 N5 C16 119.9(5) . .
C29 C28 N7 119.0(5) . .
C29 C28 C27 119.3(5) . .
N7 C28 C27 121.8(5) . .
C10 C11 C6 119.6(5) . .
C10 C11 C12 120.6(5) . .
C6 C11 C12 119.8(5) . .
C19 C18 C23 120.3(7) . .
C19 C18 C17 122.3(7) . .
C23 C18 C17 117.3(5) . .
C34 C35 C30 120.4(6) . .
C34 C35 C36 119.8(5) . .
C30 C35 C36 119.8(5) . .
C15 N4 C14 121.2(6) . .
C15 N4 H4 119.4 . .
C14 N4 H4 119.4 . .
C3 N2 C2 123.0(5) . .
C3 N2 H2 118.5 . .
C2 N2 H2 118.5 . .
C31 C30 C29 124.2(5) . .
C31 C30 C35 118.0(6) . .
C29 C30 C35 117.7(5) . .
C13 N1 C1 110.5(5) . .
C13 N1 C25 110.8(5) . .
C1 N1 C25 110.8(5) . .
O3 C12 N3 117.2(5) . .
O3 C12 C11 124.7(5) . .
N3 C12 C11 118.1(5) . .
C19 C20 C21 121.6(7) . .
C19 C20 H20 119.2 . .
C21 C20 H20 119.2 . .
C17 C16 N5 117.4(6) . .
C17 C16 C15 117.9(6) . .
N5 C16 C15 123.6(5) . .
O1 C3 N2 124.4(6) . .
O1 C3 C4 117.1(6) . .
N2 C3 C4 118.4(5) . .
C35 C34 C33 120.3(6) . .
C35 C34 H34 119.9 . .
C33 C34 H34 119.9 . .
C7 C6 C11 119.7(6) . .
C7 C6 C5 122.2(6) . .
C11 C6 C5 118.2(5) . .
C9 C8 C7 121.1(6) . .
C9 C8 H8 119.4 . .
C7 C8 H8 119.4 . .
C9 C10 C11 120.6(6) . .
C9 C10 H10 119.7 . .
C11 C10 H10 119.7 . .
O6 C24 N5 118.0(5) . .
O6 C24 C23 124.3(6) . .
N5 C24 C23 117.7(6) . .
C5 C4 N3 118.2(5) . .
C5 C4 C3 119.9(5) . .
N3 C4 C3 121.9(5) . .
N6 C26 C25 111.9(5) . .
N6 C26 H26A 109.2 . .
C25 C26 H26A 109.2 . .
N6 C26 H26B 109.2 . .
C25 C26 H26B 109.2 . .
H26A C26 H26B 107.9 . .
C18 C23 C22 118.8(5) . .
C18 C23 C24 121.1(6) . .
C22 C23 C24 120.2(6) . .
C34 C33 C32 118.9(6) . .
C34 C33 H33 120.5 . .
C32 C33 H33 120.5 . .
C31 C32 C33 120.4(6) . .
C31 C32 H32 119.8 . .
C33 C32 H32 119.8 . .
N1 C1 C2 112.5(5) . .
N1 C1 H1A 109.1 . .
C2 C1 H1A 109.1 . .
N1 C1 H1B 109.1 . .
C2 C1 H1B 109.1 . .
H1A C1 H1B 107.8 . .
C10 C9 C8 120.3(6) . .
C10 C9 H9 119.9 . .
C8 C9 H9 119.9 . .
C28 C29 C30 123.0(5) . .
C28 C29 H29 118.5 . .
C30 C29 H29 118.5 . .
N4 C14 C13 114.6(5) . .
N4 C14 H14A 108.6 . .
C13 C14 H14A 108.6 . .
N4 C14 H14B 108.6 . .
C13 C14 H14B 108.6 . .
H14A C14 H14B 107.6 . .
C20 C19 C18 119.5(7) . .
C20 C19 H19 120.2 . .
C18 C19 H19 120.2 . .
C32 C31 C30 121.9(6) . .
C32 C31 H31 119.0 . .
C30 C31 H31 119.0 . .
N1 C25 C26 111.4(5) . .
N1 C25 H25A 109.4 . .
C26 C25 H25A 109.4 . .
N1 C25 H25B 109.4 . .
C26 C25 H25B 109.4 . .
H25A C25 H25B 108.0 . .
C21 C22 C23 120.6(7) . .
C21 C22 H22 119.7 . .
C23 C22 H22 119.7 . .
O4 C15 N4 123.2(7) . .
O4 C15 C16 119.0(6) . .
N4 C15 C16 117.6(6) . .
O9 C36 N7 118.4(5) . .
O9 C36 C35 123.7(5) . .
N7 C36 C35 117.8(5) . .
C8 C7 C6 118.7(6) . .
C8 C7 H7 120.6 . .
C6 C7 H7 120.6 . .
C4 C5 C6 122.3(6) . .
C4 C5 H5 118.8 . .
C6 C5 H5 118.8 . .
N1 C13 C14 114.8(5) . .
N1 C13 H13A 108.6 . .
C14 C13 H13A 108.6 . .
N1 C13 H13B 108.6 . .
C14 C13 H13B 108.6 . .
H13A C13 H13B 107.5 . .
C22 C21 C20 119.2(7) . .
C22 C21 H21 120.4 . .
C20 C21 H21 120.4 . .
N2 C2 C1 112.3(5) . .
N2 C2 H2A 109.1 . .
C1 C2 H2A 109.1 . .
N2 C2 H2B 109.1 . .
C1 C2 H2B 109.1 . .
H2A C2 H2B 107.9 . .
C27 O7 Dy1 165.1(4) . 4_575
O7 C27 N6 122.5(5) . .
O7 C27 C28 118.5(5) . .
N6 C27 C28 118.9(5) . .

loop_
_geom_bond_atom_site_label_1
_geom_bond_atom_site_label_2
_geom_bond_distance
_geom_bond_site_symmetry_2
Dy1 O9 2.322(4) .
Dy1 O5 2.327(4) .
Dy1 O2 2.329(4) .
Dy1 O6 2.335(4) .
Dy1 O3 2.340(4) .
Dy1 O8 2.355(4) .
Dy1 O7 2.375(4) 4_576
Dy1 O10 2.460(4) .
O8 N7 1.355(6) .
O9 C36 1.269(6) .
O2 N3 1.360(6) .
O5 N5 1.377(6) .
O3 C12 1.272(7) .
O6 C24 1.269(7) .
O1 C3 1.255(7) .
N3 C12 1.363(7) .
N3 C4 1.403(7) .
N7 C36 1.371(7) .
N7 C28 1.389(7) .
O4 C15 1.225(8) .
N6 C27 1.331(7) .
N6 C26 1.443(8) .
N6 H6 0.8600 .
C17 C16 1.367(9) .
C17 C18 1.420(10) .
C17 H17 0.9300 .
N5 C24 1.351(8) .
N5 C16 1.395(8) .
C28 C29 1.355(8) .
C28 C27 1.517(8) .
C11 C10 1.381(8) .
C11 C6 1.407(8) .
C11 C12 1.424(8) .
C18 C19 1.394(8) .
C18 C23 1.398(9) .
C35 C34 1.380(8) .
C35 C30 1.414(8) .
C35 C36 1.448(8) .
N4 C15 1.355(8) .
N4 C14 1.450(8) .
N4 H4 0.8600 .
N2 C3 1.318(8) .
N2 C2 1.454(8) .
N2 H2 0.8600 .
C30 C31 1.396(8) .
C30 C29 1.402(8) .
N1 C13 1.444(8) .
N1 C1 1.474(7) .
N1 C25 1.481(7) .
C20 C19 1.360(10) .
C20 C21 1.390(11) .
C20 H20 0.9300 .
C16 C15 1.492(9) .
C3 C4 1.493(8) .
C34 C33 1.383(9) .
C34 H34 0.9300 .
C6 C7 1.406(8) .
C6 C5 1.416(9) .
C8 C9 1.375(9) .
C8 C7 1.387(9) .
C8 H8 0.9300 .
C10 C9 1.371(8) .
C10 H10 0.9300 .
C24 C23 1.417(8) .
C4 C5 1.346(8) .
C26 C25 1.497(8) .
C26 H26A 0.9700 .
C26 H26B 0.9700 .
C23 C22 1.400(9) .
C33 C32 1.424(9) .
C33 H33 0.9300 .
C32 C31 1.337(9) .
C32 H32 0.9300 .
C1 C2 1.535(9) .
C1 H1A 0.9700 .
C1 H1B 0.9700 .
C9 H9 0.9300 .
C29 H29 0.9300 .
C14 C13 1.504(8) .
C14 H14A 0.9700 .
C14 H14B 0.9700 .
C19 H19 0.9300 .
C31 H31 0.9300 .
C25 H25A 0.9700 .
C25 H25B 0.9700 .
C22 C21 1.378(8) .
C22 H22 0.9300 .
C7 H7 0.9300 .
C5 H5 0.9300 .
C13 H13A 0.9700 .
C13 H13B 0.9700 .
C21 H21 0.9300 .
C2 H2A 0.9700 .
C2 H2B 0.9700 .
O7 C27 1.222(6) .
O7 Dy1 2.375(4) 4_575

loop_
_geom_torsion_atom_site_label_1
_geom_torsion_atom_site_label_2
_geom_torsion_atom_site_label_3
_geom_torsion_atom_site_label_4
_geom_torsion
_geom_torsion_site_symmetry_1
O9 Dy1 O8 N7 3.6(3) .
O5 Dy1 O8 N7 -179.2(3) .
O2 Dy1 O8 N7 -95.4(3) .
O6 Dy1 O8 N7 148.4(3) .
O3 Dy1 O8 N7 -75.1(4) .
O7 Dy1 O8 N7 90.5(3) 4_576
O10 Dy1 O8 N7 37.3(4) .
O5 Dy1 O9 C36 -6.5(5) .
O2 Dy1 O9 C36 67.1(4) .
O6 Dy1 O9 C36 -139.1(4) .
O3 Dy1 O9 C36 132.9(4) .
O8 Dy1 O9 C36 -2.1(4) .
O7 Dy1 O9 C36 -80.5(4) 4_576
O10 Dy1 O9 C36 -157.9(4) .
O9 Dy1 O2 N3 109.1(4) .
O5 Dy1 O2 N3 -107.2(4) .
O6 Dy1 O2 N3 -53.1(4) .
O3 Dy1 O2 N3 9.9(3) .
O8 Dy1 O2 N3 174.2(4) .
O7 Dy1 O2 N3 -175.3(3) 4_576
O10 Dy1 O2 N3 39.9(4) .
O9 Dy1 O5 N5 -146.5(3) .
O2 Dy1 O5 N5 136.4(4) .
O6 Dy1 O5 N5 5.3(3) .
O3 Dy1 O5 N5 76.7(4) .
O8 Dy1 O5 N5 -150.7(4) .
O7 Dy1 O5 N5 -74.2(3) 4_576
O10 Dy1 O5 N5 -8.5(4) .
O9 Dy1 O3 C12 -96.9(4) .
O5 Dy1 O3 C12 58.3(4) .
O2 Dy1 O3 C12 -10.2(4) .
O6 Dy1 O3 C12 119.7(4) .
O8 Dy1 O3 C12 -31.3(5) .
O7 Dy1 O3 C12 175.1(4) 4_576
O10 Dy1 O3 C12 -167.7(4) .
O9 Dy1 O6 C24 143.3(4) .
O5 Dy1 O6 C24 -7.5(4) .
O2 Dy1 O6 C24 -67.9(4) .
O3 Dy1 O6 C24 -123.2(4) .
O8 Dy1 O6 C24 27.0(5) .
O7 Dy1 O6 C24 84.0(4) 4_576
O10 Dy1 O6 C24 162.5(4) .
Dy1 O2 N3 C12 -9.6(6) .
Dy1 O2 N3 C4 171.6(4) .
Dy1 O8 N7 C36 -4.9(5) .
Dy1 O8 N7 C28 175.5(4) .
Dy1 O5 N5 C24 -3.4(6) .
Dy1 O5 N5 C16 175.8(4) .
O8 N7 C28 C29 179.2(5) .
C36 N7 C28 C29 -0.3(8) .
O8 N7 C28 C27 0.1(7) .
C36 N7 C28 C27 -179.4(5) .
C16 C17 C18 C19 -179.4(6) .
C16 C17 C18 C23 -2.7(9) .
C34 C35 C30 C31 -0.6(8) .
C36 C35 C30 C31 179.9(5) .
C34 C35 C30 C29 -178.4(5) .
C36 C35 C30 C29 2.1(8) .
Dy1 O3 C12 N3 9.2(7) .
Dy1 O3 C12 C11 -168.9(4) .
O2 N3 C12 O3 0.4(7) .
C4 N3 C12 O3 179.1(5) .
O2 N3 C12 C11 178.7(5) .
C4 N3 C12 C11 -2.6(8) .
C10 C11 C12 O3 -2.4(9) .
C6 C11 C12 O3 175.2(5) .
C10 C11 C12 N3 179.5(5) .
C6 C11 C12 N3 -2.9(8) .
C18 C17 C16 N5 -2.7(9) .
C18 C17 C16 C15 166.0(6) .
C24 N5 C16 C17 5.6(8) .
O5 N5 C16 C17 -173.5(5) .
C24 N5 C16 C15 -162.4(5) .
O5 N5 C16 C15 18.5(8) .
C2 N2 C3 O1 1.8(10) .
C2 N2 C3 C4 -176.7(6) .
C30 C35 C34 C33 1.6(9) .
C36 C35 C34 C33 -178.9(5) .
C10 C11 C6 C7 1.4(9) .
C12 C11 C6 C7 -176.2(6) .
C10 C11 C6 C5 -177.1(6) .
C12 C11 C6 C5 5.3(8) .
C6 C11 C10 C9 0.7(9) .
C12 C11 C10 C9 178.3(6) .
Dy1 O6 C24 N5 8.7(7) .
Dy1 O6 C24 C23 -171.1(4) .
O5 N5 C24 O6 -3.4(7) .
C16 N5 C24 O6 177.5(5) .
O5 N5 C24 C23 176.5(5) .
C16 N5 C24 C23 -2.6(8) .
O2 N3 C4 C5 -175.7(5) .
C12 N3 C4 C5 5.6(8) .
O2 N3 C4 C3 3.9(8) .
C12 N3 C4 C3 -174.7(5) .
O1 C3 C4 C5 -18.6(9) .
N2 C3 C4 C5 160.0(6) .
O1 C3 C4 N3 161.7(6) .
N2 C3 C4 N3 -19.7(9) .
C27 N6 C26 C25 95.0(6) .
C19 C18 C23 C22 1.3(9) .
C17 C18 C23 C22 -175.4(5) .
C19 C18 C23 C24 -177.5(6) .
C17 C18 C23 C24 5.8(8) .
O6 C24 C23 C18 176.6(5) .
N5 C24 C23 C18 -3.3(8) .
O6 C24 C23 C22 -2.2(9) .
N5 C24 C23 C22 178.0(5) .
C35 C34 C33 C32 -1.5(9) .
C34 C33 C32 C31 0.5(10) .
C13 N1 C1 C2 -156.9(5) .
C25 N1 C1 C2 79.9(6) .
C11 C10 C9 C8 -2.5(10) .
C7 C8 C9 C10 2.3(10) .
N7 C28 C29 C30 -1.7(8) .
C27 C28 C29 C30 177.4(5) .
C31 C30 C29 C28 -176.9(5) .
C35 C30 C29 C28 0.8(8) .
C15 N4 C14 C13 119.7(7) .
C21 C20 C19 C18 0.3(11) .
C23 C18 C19 C20 -0.7(10) .
C17 C18 C19 C20 175.8(6) .
C33 C32 C31 C30 0.5(10) .
C29 C30 C31 C32 177.2(6) .
C35 C30 C31 C32 -0.5(9) .
C13 N1 C25 C26 84.9(6) .
C1 N1 C25 C26 -152.1(5) .
N6 C26 C25 N1 67.8(6) .
C18 C23 C22 C21 -1.5(9) .
C24 C23 C22 C21 177.3(6) .
C14 N4 C15 O4 -9.3(10) .
C14 N4 C15 C16 164.9(5) .
C17 C16 C15 O4 7.7(9) .
N5 C16 C15 O4 175.7(6) .
C17 C16 C15 N4 -166.8(6) .
N5 C16 C15 N4 1.2(9) .
Dy1 O9 C36 N7 0.3(6) .
Dy1 O9 C36 C35 179.9(4) .
O8 N7 C36 O9 3.1(7) .
C28 N7 C36 O9 -177.3(5) .
O8 N7 C36 C35 -176.5(4) .
C28 N7 C36 C35 3.1(8) .
C34 C35 C36 O9 -3.0(8) .
C30 C35 C36 O9 176.5(5) .
C34 C35 C36 N7 176.6(5) .
C30 C35 C36 N7 -3.9(8) .
C9 C8 C7 C6 -0.2(10) .
C11 C6 C7 C8 -1.6(9) .
C5 C6 C7 C8 176.8(6) .
N3 C4 C5 C6 -3.0(9) .
C3 C4 C5 C6 177.3(6) .
C7 C6 C5 C4 179.2(6) .
C11 C6 C5 C4 -2.3(9) .
C1 N1 C13 C14 79.4(7) .
C25 N1 C13 C14 -157.4(5) .
N4 C14 C13 N1 67.0(8) .
C23 C22 C21 C20 1.1(9) .
C19 C20 C21 C22 -0.5(11) .
C3 N2 C2 C1 114.7(7) .
N1 C1 C2 N2 73.6(7) .
Dy1 O7 C27 N6 -115.8(15) 4_575
Dy1 O7 C27 C28 64.6(17) 4_575
C26 N6 C27 O7 3.6(9) .
C26 N6 C27 C28 -176.7(5) .
C29 C28 C27 O7 -3.6(8) .
N7 C28 C27 O7 175.5(5) .
C29 C28 C27 N6 176.8(5) .
N7 C28 C27 N6 -4.1(8) .
